data_8104002
loop_
_publ_author_name
'Mujica, C.'
'von Schnering, H.G.'
'Peters, K.'
'Peters, E.M.'

_publ_section_title
;
 Crystal structure of tetraaquabis(perrhenoato)copper(II), Cu (Re O4)2 (H2
 O)4
;
_journal_name_full
;
Zeitschrift fuer Kristallographie - New Crystal Structures
;
_journal_page_first 294
_journal_page_last 294
_journal_volume 212
_journal_year 1997
_chemical_formula_sum 'Cu H8 O12 Re2'
_chemical_name_systematic 'Cu (Re O4)2 (H2 O)4'
_space_group_IT_number 2
_symmetry_space_group_name_Hall '-P 1'
_symmetry_space_group_name_H-M 'P -1'
_cell_angle_alpha 63.18
_cell_angle_beta 71.52
_cell_angle_gamma 74.31
_cell_formula_units_Z 1
_cell_length_a 6.344
_cell_length_b 7.022
_cell_length_c 7.237
_cell_volume 269.765
_citation_journal_id_ASTM ZKNSFT
_cod_data_source_file Mujica_ZKNSFT_1997_1975.cif
_cod_data_source_block H8Cu1O12Re2
_cod_original_formula_sum 'H8 Cu1 O12 Re2'
_cod_database_code 8104002

loop_
_symmetry_equiv_pos_as_xyz
x,y,z
-x,-y,-z

loop_
_atom_site_label
_atom_site_type_symbol
_atom_site_fract_x
_atom_site_fract_y
_atom_site_fract_z
_atom_site_occupancy
_atom_site_U_iso_or_equiv
O4 O-2 0.1648 0.1093 0.2243 1 0.0
H2 H+1 0.2353 0.0338 -0.1017 1 0.0
O1 O-2 -0.2161 0.3492 0.37854 1 0.0
Cu1 Cu+2 0.5 0 0 1 0.0
O6 O-2 0.5218 0.28816 -0.22585 1 0.0
O2 O-2 0.1833 0.2627 0.5086 1 0.0
Re1 Re+7 0.07594 0.31814 0.30102 1 0.0
O3 O-2 0.1604 0.547 0.0937 1 0.0
H4 H+1 0.57965 0.29521 -0.32703 1 0.0
H3 H+1 0.3828 0.38109 -0.23661 1 0.0
O5 O-2 0.3253 -0.066 -0.1381 1 0.0
H1 H+1 0.298 -0.1656 -0.1182 1 0.0
